data_4064204
loop_
_publ_author_name
'Sobota, Piotr'
'Dr\,ag-Jarz\,abek, Anna'
'Utko, J\'ozef'
'Jerzykiewicz, Lucjan B.'

_publ_section_title
;
 Promoting Effect of Calcium Alkoxide on the Protonation of Cp Groups of
 Cp2TiCl2
;
_journal_issue 6
_journal_name_full Organometallics
_journal_page_first 1741
_journal_paper_doi 10.1021/om1011787
_journal_volume 30
_journal_year 2011
_chemical_formula_moiety 'C18 H28 Cl2 O4 Ti2'
_chemical_formula_sum 'C18 H28 Cl2 O4 Ti2'
_chemical_formula_weight 475.04
_chemical_name_systematic
;
 ?
;
_space_group_IT_number 2
_symmetry_cell_setting triclinic
_symmetry_Int_Tables_number 2
_symmetry_space_group_name_Hall '-P 1'
_symmetry_space_group_name_H-M 'P -1'
_atom_sites_solution_hydrogens geom
_atom_sites_solution_primary direct
_atom_sites_solution_secondary difmap
_audit_creation_method SHELXL-97
_cell_angle_alpha 80.23(2)
_cell_angle_beta 72.94(2)
_cell_angle_gamma 71.75(3)
_cell_formula_units_Z 4
_cell_length_a 10.311(3)
_cell_length_b 14.674(4)
_cell_length_c 15.416(4)
_cell_measurement_reflns_used 6347
_cell_measurement_temperature 100(2)
_cell_measurement_theta_max 28
_cell_measurement_theta_min 2
_cell_volume 2109.9(11)
_computing_cell_refinement
;
CrysAlis RED. Version 1.171.33 Oxford Diffraction, 2009)
;
_computing_data_collection
;
CrysAlis RED. Version 1.171.33 Oxford Diffraction, 2009)
;
_computing_data_reduction
;
CrysAlis RED. Version 1.171.33 Oxford Diffraction, 2009)
;
_computing_molecular_graphics 'SHELXTL. Version 6.14 (Bruker, 2003)'
_computing_publication_material 'SHELXTL. Version 6.14 (Bruker, 2003)'
_computing_structure_refinement 'SHELXTL. Version 6.14 (Bruker, 2003)'
_computing_structure_solution 'SHELXTL. Version 6.14 (Bruker, 2003)'
_diffrn_ambient_temperature 100(2)
_diffrn_measured_fraction_theta_full 0.996
_diffrn_measured_fraction_theta_max 0.996
_diffrn_measurement_device_type 'Kuma KM-4 CCD kappa-axis diffractometer'
_diffrn_measurement_method \w
_diffrn_radiation_monochromator graphite
_diffrn_radiation_source 'fine-focus sealed tube'
_diffrn_radiation_type MoK\a
_diffrn_radiation_wavelength 0.71073
_diffrn_reflns_av_R_equivalents 0.0538
_diffrn_reflns_av_sigmaI/netI 0.0513
_diffrn_reflns_limit_h_max 13
_diffrn_reflns_limit_h_min -13
_diffrn_reflns_limit_k_max 19
_diffrn_reflns_limit_k_min -19
_diffrn_reflns_limit_l_max 17
_diffrn_reflns_limit_l_min -20
_diffrn_reflns_number 31886
_diffrn_reflns_theta_full 28.00
_diffrn_reflns_theta_max 28.00
_diffrn_reflns_theta_min 2.77
_exptl_absorpt_coefficient_mu 1.030
_exptl_absorpt_correction_T_max 0.841
_exptl_absorpt_correction_T_min 0.732
_exptl_absorpt_correction_type analytical
_exptl_absorpt_process_details
;
CrysAlis CCD. Version 1.171.31 (Oxford Diffraction Ltd., 2006)
Analytical numeric absorption correction using a multifaceted crystal
model based on expressions derived by R.C. Clark & J.S.
Comput. Phys. Commun. (1998). 111, 243.
;
_exptl_crystal_colour colorless
_exptl_crystal_density_diffrn 1.496
_exptl_crystal_density_meas analytical
_exptl_crystal_density_method 'not measured'
_exptl_crystal_description block
_exptl_crystal_F_000 984
_exptl_crystal_size_max 0.232
_exptl_crystal_size_mid 0.213
_exptl_crystal_size_min 0.183
_refine_diff_density_max 0.602
_refine_diff_density_min -0.384
_refine_diff_density_rms 0.083
_refine_ls_extinction_method none
_refine_ls_goodness_of_fit_ref 0.946
_refine_ls_hydrogen_treatment constr
_refine_ls_matrix_type full
_refine_ls_number_parameters 477
_refine_ls_number_reflns 10141
_refine_ls_number_restraints 0
_refine_ls_restrained_S_all 0.946
_refine_ls_R_factor_all 0.0607
_refine_ls_R_factor_gt 0.0373
_refine_ls_shift/su_max 0.001
_refine_ls_shift/su_mean 0.000
_refine_ls_structure_factor_coef Fsqd
_refine_ls_weighting_details 'calc w=1/[\s^2^(Fo^2^)+(0.0496P)^2^+0.0000P] where P=(Fo^2^+2Fc^2^)/3'
_refine_ls_weighting_scheme calc
_refine_ls_wR_factor_gt 0.0841
_refine_ls_wR_factor_ref 0.0906
_reflns_number_gt 7276
_reflns_number_total 10141
_reflns_threshold_expression >2sigma(I)
_cod_data_source_file om1011787_si_002.cif
_cod_data_source_block C18H28Cl2O4Ti2
_cod_depositor_comments
;
The following automatic conversions were performed:

'_symmetry_cell_setting' value 'Triclinic' changed to 'triclinic'
according to /home/saulius/struct/CIF-dictionaries/cif_core.dic
dictionary named 'cif_core.dic' version 2.4.1 from 2010-06-29.

Automatic conversion script
Id: cif_fix_values 1715 2011-07-08 13:25:40Z adriana 
;
_cod_original_cell_volume 2109.9(10)
_cod_database_code 4064204

loop_
_symmetry_equiv_pos_site_id
_symmetry_equiv_pos_as_xyz
1 x,y,z
2 -x,-y,-z

loop_
_atom_site_label
_atom_site_type_symbol
_atom_site_fract_x
_atom_site_fract_y
_atom_site_fract_z
_atom_site_U_iso_or_equiv
_atom_site_adp_type
_atom_site_occupancy
_atom_site_symmetry_multiplicity
_atom_site_calc_flag
_atom_site_refinement_flags
Ti3 Ti 0.74583(4) 0.43544(3) 0.17871(3) 0.01681(9) Uani 1 1 d .
Ti4 Ti 0.91137(4) 0.37937(3) 0.33681(3) 0.01706(9) Uani 1 1 d .
Ti1 Ti 0.11102(4) 0.11444(3) 0.74590(3) 0.01595(9) Uani 1 1 d .
Ti2 Ti 0.42677(4) 0.03665(3) 0.77643(3) 0.01734(9) Uani 1 1 d .
Cl1 Cl 0.77566(6) 0.59103(4) 0.11680(4) 0.02322(12) Uani 1 1 d .
Cl2 Cl 0.82224(6) 0.51862(4) 0.42209(4) 0.02738(13) Uani 1 1 d .
Cl3 Cl 0.04471(6) -0.03241(4) 0.78718(4) 0.02478(12) Uani 1 1 d .
Cl4 Cl 0.51804(6) -0.10971(4) 0.70262(4) 0.02726(13) Uani 1 1 d .
O11 O 0.31474(15) 0.09524(11) 0.68078(10) 0.0186(3) Uani 1 1 d .
O10 O 0.12781(16) 0.08762(11) 0.60561(10) 0.0206(3) Uani 1 1 d .
O21 O 0.22431(15) 0.07141(10) 0.84299(10) 0.0173(3) Uani 1 1 d .
O20 O 0.41231(16) -0.06131(11) 0.90555(10) 0.0214(3) Uani 1 1 d .
O31 O 0.71543(15) 0.41297(11) 0.31308(10) 0.0193(3) Uani 1 1 d .
O30 O 0.52048(16) 0.51771(11) 0.23735(11) 0.0222(3) Uani 1 1 d .
O41 O 0.94256(15) 0.40058(11) 0.20198(10) 0.0188(3) Uani 1 1 d .
O40 O 1.10386(16) 0.42744(11) 0.28669(10) 0.0221(3) Uani 1 1 d .
C11 C 0.3571(3) 0.19028(19) 0.53548(16) 0.0313(6) Uani 1 1 d .
H11A H 0.4118 0.2202 0.5584 0.047 Uiso 1 1 calc R
H11B H 0.2587 0.2300 0.5467 0.047 Uiso 1 1 calc R
H11C H 0.3972 0.1849 0.4699 0.047 Uiso 1 1 calc R
C12 C 0.3628(3) 0.09088(17) 0.58402(15) 0.0238(5) Uani 1 1 d .
H12A H 0.4628 0.0497 0.5686 0.029 Uiso 1 1 calc R
C13 C 0.2717(2) 0.04294(17) 0.55799(16) 0.0245(5) Uani 1 1 d .
H13A H 0.2829 0.0525 0.4913 0.029 Uiso 1 1 calc R
H13B H 0.2982 -0.0271 0.5762 0.029 Uiso 1 1 calc R
C14 C 0.0295(3) 0.05341(18) 0.57924(17) 0.0281(5) Uani 1 1 d .
H14A H 0.0334 0.0735 0.5148 0.042 Uiso 1 1 calc R
H14B H -0.0663 0.0805 0.6163 0.042 Uiso 1 1 calc R
H14C H 0.0546 -0.0170 0.5887 0.042 Uiso 1 1 calc R
C21 C 0.1866(3) 0.10362(18) 0.99857(15) 0.0262(5) Uani 1 1 d .
H21A H 0.1351 0.1700 0.9831 0.039 Uiso 1 1 calc R
H21B H 0.2859 0.0998 0.9911 0.039 Uiso 1 1 calc R
H21C H 0.1447 0.0837 1.0619 0.039 Uiso 1 1 calc R
C22 C 0.1777(2) 0.03764(16) 0.93607(14) 0.0206(5) Uani 1 1 d .
H22A H 0.0772 0.0371 0.9486 0.025 Uiso 1 1 calc R
C23 C 0.2683(2) -0.06457(16) 0.94708(16) 0.0231(5) Uani 1 1 d .
H23A H 0.2558 -0.0878 1.0123 0.028 Uiso 1 1 calc R
H23B H 0.2431 -0.1080 0.9161 0.028 Uiso 1 1 calc R
C24 C 0.5119(3) -0.15292(16) 0.91657(18) 0.0298(6) Uani 1 1 d .
H24A H 0.4983 -0.1746 0.9815 0.045 Uiso 1 1 calc R
H24B H 0.6081 -0.1469 0.8911 0.045 Uiso 1 1 calc R
H24C H 0.4975 -0.1999 0.8847 0.045 Uiso 1 1 calc R
C31 C 0.5063(3) 0.36443(19) 0.39673(18) 0.0323(6) Uani 1 1 d .
H31A H 0.5623 0.3076 0.4263 0.048 Uiso 1 1 calc R
H31B H 0.4970 0.3476 0.3404 0.048 Uiso 1 1 calc R
H31C H 0.4123 0.3870 0.4378 0.048 Uiso 1 1 calc R
C32 C 0.5793(2) 0.44338(17) 0.37455(16) 0.0251(5) Uani 1 1 d .
H32A H 0.5915 0.4581 0.4322 0.030 Uiso 1 1 calc R
C33 C 0.5014(2) 0.53506(17) 0.32998(16) 0.0255(5) Uani 1 1 d .
H33A H 0.3997 0.5525 0.3621 0.031 Uiso 1 1 calc R
H33B H 0.5399 0.5885 0.3315 0.031 Uiso 1 1 calc R
C34 C 0.4392(3) 0.59745(17) 0.18929(18) 0.0284(5) Uani 1 1 d .
H34A H 0.3383 0.6075 0.2190 0.043 Uiso 1 1 calc R
H34B H 0.4581 0.5833 0.1262 0.043 Uiso 1 1 calc R
H34C H 0.4659 0.6558 0.1900 0.043 Uiso 1 1 calc R
C41 C 1.1821(2) 0.32241(17) 0.12059(16) 0.0256(5) Uani 1 1 d .
H41A H 1.1443 0.2837 0.0937 0.038 Uiso 1 1 calc R
H41B H 1.2073 0.2871 0.1760 0.038 Uiso 1 1 calc R
H41C H 1.2664 0.3352 0.0768 0.038 Uiso 1 1 calc R
C42 C 1.0713(2) 0.41700(16) 0.14423(15) 0.0214(5) Uani 1 1 d .
H42A H 1.0526 0.4556 0.0869 0.026 Uiso 1 1 calc R
C43 C 1.1168(2) 0.47511(16) 0.19592(15) 0.0225(5) Uani 1 1 d .
H43A H 1.2156 0.4763 0.1670 0.027 Uiso 1 1 calc R
H43B H 1.0551 0.5422 0.1975 0.027 Uiso 1 1 calc R
C44 C 1.1665(3) 0.46365(19) 0.34068(17) 0.0289(5) Uani 1 1 d .
H44A H 1.2679 0.4524 0.3121 0.043 Uiso 1 1 calc R
H44B H 1.1525 0.4303 0.4020 0.043 Uiso 1 1 calc R
H44C H 1.1218 0.5329 0.3447 0.043 Uiso 1 1 calc R
C51 C 0.0255(3) 0.28136(16) 0.71267(17) 0.0281(5) Uani 1 1 d .
H51A H 0.0746 0.3219 0.6632 0.034 Uiso 1 1 calc R
C52 C -0.0804(2) 0.24230(16) 0.70726(16) 0.0250(5) Uani 1 1 d .
H52A H -0.1163 0.2482 0.6524 0.030 Uiso 1 1 calc R
C53 C -0.1356(2) 0.20176(16) 0.79410(16) 0.0238(5) Uani 1 1 d .
H53A H -0.2169 0.1732 0.8115 0.029 Uiso 1 1 calc R
C54 C -0.0646(2) 0.21510(16) 0.85382(16) 0.0240(5) Uani 1 1 d .
H54A H -0.0889 0.1997 0.9213 0.029 Uiso 1 1 calc R
C55 C 0.0354(2) 0.26434(16) 0.80380(17) 0.0258(5) Uani 1 1 d .
H55A H 0.0917 0.2916 0.8301 0.031 Uiso 1 1 calc R
C61 C 0.4987(3) 0.17983(18) 0.73476(17) 0.0298(6) Uani 1 1 d .
H61A H 0.4501 0.2399 0.7022 0.036 Uiso 1 1 calc R
C62 C 0.6107(3) 0.1038(2) 0.69340(19) 0.0365(6) Uani 1 1 d .
H62A H 0.6559 0.1012 0.6266 0.044 Uiso 1 1 calc R
C63 C 0.6613(3) 0.0398(2) 0.7629(2) 0.0374(7) Uani 1 1 d .
H63A H 0.7472 -0.0168 0.7538 0.045 Uiso 1 1 calc R
C64 C 0.5794(3) 0.07557(18) 0.84686(18) 0.0287(5) Uani 1 1 d .
H64A H 0.5963 0.0482 0.9079 0.034 Uiso 1 1 calc R
C65 C 0.4789(2) 0.16183(16) 0.82922(16) 0.0241(5) Uani 1 1 d .
H65A H 0.4124 0.2064 0.8756 0.029 Uiso 1 1 calc R
C71 C 0.8368(3) 0.28679(16) 0.11328(16) 0.0242(5) Uani 1 1 d .
H71A H 0.9188 0.2331 0.1258 0.029 Uiso 1 1 calc R
C72 C 0.6938(3) 0.29437(18) 0.15616(17) 0.0294(5) Uani 1 1 d .
H72A H 0.6568 0.2480 0.2052 0.035 Uiso 1 1 calc R
C73 C 0.6124(3) 0.37253(19) 0.11104(19) 0.0327(6) Uani 1 1 d .
H73A H 0.5072 0.3918 0.1231 0.039 Uiso 1 1 calc R
C74 C 0.7047(3) 0.41362(18) 0.04107(17) 0.0312(6) Uani 1 1 d .
H74A H 0.6766 0.4659 -0.0063 0.037 Uiso 1 1 calc R
C75 C 0.8441(3) 0.36045(18) 0.04254(17) 0.0289(5) Uani 1 1 d .
H75A H 0.9317 0.3675 -0.0044 0.035 Uiso 1 1 calc R
C81 C 1.0155(3) 0.20743(16) 0.33901(17) 0.0290(5) Uani 1 1 d .
H81A H 1.0610 0.1700 0.2842 0.035 Uiso 1 1 calc R
C82 C 1.0862(3) 0.24299(17) 0.38505(17) 0.0278(5) Uani 1 1 d .
H82A H 1.1902 0.2349 0.3690 0.033 Uiso 1 1 calc R
C83 C 0.9863(3) 0.28511(17) 0.46196(17) 0.0276(5) Uani 1 1 d .
H83A H 1.0077 0.3094 0.5115 0.033 Uiso 1 1 calc R
C84 C 0.8539(3) 0.27373(18) 0.46357(16) 0.0283(5) Uani 1 1 d .
H84A H 0.7665 0.2878 0.5148 0.034 Uiso 1 1 calc R
C85 C 0.8733(3) 0.22588(16) 0.38698(17) 0.0275(5) Uani 1 1 d .
H85A H 0.8010 0.2018 0.3737 0.033 Uiso 1 1 calc R

loop_
_atom_site_aniso_label
_atom_site_aniso_U_11
_atom_site_aniso_U_22
_atom_site_aniso_U_33
_atom_site_aniso_U_23
_atom_site_aniso_U_13
_atom_site_aniso_U_12
Ti3 0.0181(2) 0.01355(18) 0.0210(2) -0.00335(15) -0.00728(16) -0.00440(15)
Ti4 0.0177(2) 0.01484(19) 0.01928(19) -0.00117(15) -0.00645(16) -0.00402(15)
Ti1 0.01493(19) 0.01382(18) 0.02029(19) -0.00291(15) -0.00509(15) -0.00437(15)
Ti2 0.01398(19) 0.01756(19) 0.0227(2) -0.00591(15) -0.00464(15) -0.00534(15)
Cl1 0.0239(3) 0.0163(3) 0.0304(3) 0.0002(2) -0.0084(2) -0.0067(2)
Cl2 0.0264(3) 0.0253(3) 0.0323(3) -0.0116(2) -0.0061(2) -0.0063(2)
Cl3 0.0293(3) 0.0201(3) 0.0307(3) 0.0019(2) -0.0114(2) -0.0135(2)
Cl4 0.0289(3) 0.0222(3) 0.0297(3) -0.0108(2) -0.0062(2) -0.0026(2)
O11 0.0168(7) 0.0218(8) 0.0191(7) -0.0039(6) -0.0040(6) -0.0074(6)
O10 0.0219(8) 0.0202(8) 0.0246(8) -0.0056(6) -0.0079(7) -0.0091(6)
O21 0.0148(7) 0.0194(8) 0.0183(7) -0.0037(6) -0.0032(6) -0.0057(6)
O20 0.0206(8) 0.0171(8) 0.0268(8) -0.0035(6) -0.0091(7) -0.0022(6)
O31 0.0148(7) 0.0220(8) 0.0206(8) -0.0029(6) -0.0032(6) -0.0054(6)
O30 0.0187(8) 0.0174(8) 0.0303(9) -0.0023(7) -0.0085(7) -0.0026(6)
O41 0.0158(7) 0.0200(8) 0.0208(8) -0.0026(6) -0.0048(6) -0.0046(6)
O40 0.0218(8) 0.0226(8) 0.0256(8) -0.0024(7) -0.0086(7) -0.0087(7)
C11 0.0392(15) 0.0391(15) 0.0220(12) -0.0003(11) -0.0059(11) -0.0228(12)
C12 0.0229(12) 0.0304(13) 0.0180(11) -0.0064(9) -0.0018(9) -0.0086(10)
C13 0.0276(13) 0.0246(12) 0.0215(11) -0.0058(9) -0.0054(10) -0.0066(10)
C14 0.0353(14) 0.0260(12) 0.0343(13) -0.0011(10) -0.0213(11) -0.0133(11)
C21 0.0270(13) 0.0279(13) 0.0218(12) -0.0059(10) -0.0048(10) -0.0045(10)
C22 0.0182(11) 0.0267(12) 0.0180(11) -0.0013(9) -0.0036(9) -0.0091(9)
C23 0.0253(12) 0.0222(11) 0.0254(12) 0.0028(9) -0.0101(10) -0.0107(10)
C24 0.0352(14) 0.0173(11) 0.0398(14) -0.0048(10) -0.0211(12) 0.0006(10)
C31 0.0219(12) 0.0309(14) 0.0389(14) 0.0036(11) -0.0020(11) -0.0091(11)
C32 0.0171(11) 0.0304(13) 0.0249(12) -0.0056(10) -0.0004(9) -0.0058(10)
C33 0.0210(12) 0.0241(12) 0.0306(13) -0.0086(10) -0.0025(10) -0.0060(10)
C34 0.0209(12) 0.0186(11) 0.0447(15) 0.0028(11) -0.0129(11) -0.0029(9)
C41 0.0208(12) 0.0266(12) 0.0266(12) -0.0059(10) -0.0045(10) -0.0026(10)
C42 0.0181(11) 0.0209(11) 0.0222(11) 0.0007(9) -0.0038(9) -0.0041(9)
C43 0.0214(11) 0.0195(11) 0.0267(12) -0.0005(9) -0.0058(9) -0.0068(9)
C44 0.0251(13) 0.0322(13) 0.0375(14) -0.0076(11) -0.0157(11) -0.0098(10)
C51 0.0275(13) 0.0132(11) 0.0375(14) 0.0003(10) -0.0024(11) -0.0038(9)
C52 0.0240(12) 0.0202(11) 0.0277(12) -0.0044(10) -0.0099(10) 0.0025(9)
C53 0.0143(11) 0.0209(11) 0.0333(13) -0.0061(10) -0.0042(9) -0.0010(9)
C54 0.0216(12) 0.0212(12) 0.0247(12) -0.0083(9) -0.0032(10) 0.0011(9)
C55 0.0242(12) 0.0152(11) 0.0396(14) -0.0107(10) -0.0089(11) -0.0025(9)
C61 0.0352(14) 0.0290(13) 0.0361(14) 0.0019(11) -0.0144(12) -0.0217(11)
C62 0.0278(14) 0.0516(17) 0.0377(15) -0.0157(13) 0.0041(12) -0.0274(13)
C63 0.0151(12) 0.0353(15) 0.0673(19) -0.0192(14) -0.0106(12) -0.0071(10)
C64 0.0248(12) 0.0285(13) 0.0424(15) -0.0050(11) -0.0173(11) -0.0116(10)
C65 0.0242(12) 0.0213(12) 0.0333(13) -0.0059(10) -0.0086(10) -0.0122(10)
C71 0.0278(12) 0.0180(11) 0.0303(12) -0.0097(9) -0.0095(10) -0.0054(9)
C72 0.0375(14) 0.0247(12) 0.0324(13) -0.0083(10) -0.0076(11) -0.0159(11)
C73 0.0295(14) 0.0314(14) 0.0490(16) -0.0169(12) -0.0189(12) -0.0096(11)
C74 0.0468(16) 0.0244(13) 0.0310(13) -0.0036(10) -0.0209(12) -0.0111(12)
C75 0.0378(14) 0.0260(13) 0.0253(12) -0.0125(10) -0.0046(11) -0.0102(11)
C81 0.0359(14) 0.0138(11) 0.0325(13) 0.0022(10) -0.0103(11) -0.0009(10)
C82 0.0233(12) 0.0213(12) 0.0343(13) 0.0062(10) -0.0106(10) -0.0016(10)
C83 0.0332(14) 0.0244(12) 0.0271(12) 0.0059(10) -0.0157(11) -0.0076(10)
C84 0.0278(13) 0.0281(13) 0.0241(12) 0.0063(10) -0.0051(10) -0.0069(10)
C85 0.0311(13) 0.0170(11) 0.0364(14) 0.0067(10) -0.0126(11) -0.0106(10)

loop_
_atom_type_symbol
_atom_type_description
_atom_type_scat_dispersion_real
_atom_type_scat_dispersion_imag
_atom_type_scat_source
C C 0.0033 0.0016 'International Tables Vol C Tables 4.2.6.8 and 6.1.1.4'
H H 0.0000 0.0000 'International Tables Vol C Tables 4.2.6.8 and 6.1.1.4'
Cl Cl 0.1484 0.1585 'International Tables Vol C Tables 4.2.6.8 and 6.1.1.4'
O O 0.0106 0.0060 'International Tables Vol C Tables 4.2.6.8 and 6.1.1.4'
Ti Ti 0.2776 0.4457 'International Tables Vol C Tables 4.2.6.8 and 6.1.1.4'

loop_
_geom_angle_atom_site_label_1
_geom_angle_atom_site_label_2
_geom_angle_atom_site_label_3
_geom_angle
_geom_angle_publ_flag
Cl1 Ti3 O30 84.46(5) yes
Cl1 Ti3 O31 114.18(6) yes
Cl1 Ti3 O41 87.66(6) yes
Cl1 Ti3 C71 130.33(7) yes
Cl1 Ti3 C72 147.09(7) yes
Cl1 Ti3 C73 116.46(7) yes
Cl1 Ti3 C74 90.14(7) yes
Cl1 Ti3 C75 97.03(7) yes
O30 Ti3 O31 74.38(7) yes
O30 Ti3 O41 140.80(7) yes
O30 Ti3 C71 129.70(10) yes
O30 Ti3 C72 95.94(9) yes
O30 Ti3 C73 76.30(9) yes
O30 Ti3 C74 94.26(9) yes
O30 Ti3 C75 128.77(10) yes
O31 Ti3 O41 74.13(7) yes
O31 Ti3 C71 109.88(8) yes
O31 Ti3 C72 97.40(8) yes
O31 Ti3 C73 117.36(9) yes
O31 Ti3 C74 151.36(9) yes
O31 Ti3 C75 143.91(8) yes
O41 Ti3 C71 83.20(10) yes
O41 Ti3 C72 110.73(9) yes
O41 Ti3 C73 140.02(9) yes
O41 Ti3 C74 124.15(9) yes
O41 Ti3 C75 90.28(10) yes
C71 Ti3 C72 34.35(11) yes
C71 Ti3 C73 56.83(11) yes
C71 Ti3 C74 57.36(10) yes
C71 Ti3 C75 34.71(9) yes
C72 Ti3 C73 34.00(10) yes
C72 Ti3 C74 56.98(9) yes
C72 Ti3 C75 57.42(10) yes
C73 Ti3 C74 34.13(10) yes
C73 Ti3 C75 57.20(11) yes
C74 Ti3 C75 34.78(11) yes
Cl2 Ti4 O31 87.08(6) yes
Cl2 Ti4 O40 84.22(5) yes
Cl2 Ti4 O41 117.93(6) yes
Cl2 Ti4 C81 146.47(7) yes
Cl2 Ti4 C82 118.10(7) yes
Cl2 Ti4 C83 89.69(7) yes
Cl2 Ti4 C84 94.20(7) yes
Cl2 Ti4 C85 126.96(7) yes
O31 Ti4 O40 138.65(7) yes
O31 Ti4 O41 74.08(7) yes
O31 Ti4 C81 109.36(9) yes
O31 Ti4 C82 140.19(9) yes
O31 Ti4 C83 127.45(10) yes
O31 Ti4 C84 92.73(10) yes
O31 Ti4 C85 83.47(9) yes
O40 Ti4 O41 74.70(7) yes
O40 Ti4 C81 99.72(9) yes
O40 Ti4 C82 77.79(9) yes
O40 Ti4 C83 92.90(9) yes
O40 Ti4 C84 128.14(10) yes
O40 Ti4 C85 132.65(9) yes
O41 Ti4 C81 95.01(8) yes
O41 Ti4 C82 113.24(8) yes
O41 Ti4 C83 147.55(9) yes
O41 Ti4 C84 143.84(9) yes
O41 Ti4 C85 109.20(8) yes
C81 Ti4 C82 33.86(10) yes
C81 Ti4 C83 56.98(9) yes
C81 Ti4 C84 57.14(9) yes
C81 Ti4 C85 33.99(11) yes
C82 Ti4 C83 34.33(9) yes
C82 Ti4 C84 57.47(11) yes
C82 Ti4 C85 56.86(11) yes
C83 Ti4 C84 35.26(11) yes
C83 Ti4 C85 57.86(10) yes
C84 Ti4 C85 34.84(9) yes
Cl3 Ti1 C55 135.85(7) yes
O10 Ti1 O11 74.79(7) yes
O10 Ti1 O21 140.15(7) yes
O10 Ti1 C51 91.09(8) yes
O10 Ti1 C52 77.75(8) yes
O10 Ti1 C53 101.20(8) yes
O10 Ti1 C54 133.52(8) yes
O10 Ti1 C55 126.21(8) yes
O11 Ti1 O21 72.68(7) yes
O11 Ti1 C51 99.66(9) yes
O11 Ti1 C52 124.94(8) yes
O11 Ti1 C53 156.65(8) yes
O11 Ti1 C54 138.24(8) yes
O11 Ti1 C55 105.92(8) yes
O21 Ti1 C51 116.46(9) yes
O21 Ti1 C52 140.84(8) yes
O21 Ti1 C53 117.68(8) yes
O21 Ti1 C54 86.33(8) yes
O21 Ti1 C55 84.96(8) yes
C51 Ti1 C52 34.52(10) yes
C51 Ti1 C53 57.11(10) yes
C51 Ti1 C54 57.79(9) yes
C51 Ti1 C55 35.13(9) yes
C52 Ti1 C53 33.84(8) yes
C52 Ti1 C54 56.86(9) yes
C52 Ti1 C55 57.58(9) yes
C53 Ti1 C54 34.08(8) yes
C53 Ti1 C55 57.35(8) yes
C54 Ti1 C55 34.93(9) yes
Cl3 Ti1 C51 143.88(9) yes
Cl3 Ti1 C52 110.08(7) yes
Cl3 Ti1 C53 88.66(7) yes
Cl3 Ti1 C54 101.20(7) yes
Cl3 Ti1 O11 113.38(6) yes
Cl3 Ti1 O21 88.10(6) yes
Cl3 Ti1 O10 84.19(5) yes
Cl4 Ti2 C62 95.82(8) yes
Cl4 Ti2 C63 89.97(8) yes
O11 Ti2 O21 73.27(7) yes
O11 Ti2 C61 82.73(9) yes
O11 Ti2 C62 91.45(9) yes
O11 Ti2 C63 125.48(9) yes
Cl4 Ti2 C64 116.95(7) yes
Cl4 Ti2 C65 146.93(7) yes
O11 Ti2 O20 139.17(7) yes
O20 Ti2 C61 131.34(9) yes
O20 Ti2 C62 129.25(9) yes
O20 Ti2 C63 94.78(9) yes
O20 Ti2 C64 77.46(8) yes
O20 Ti2 C65 97.80(8) yes
O21 Ti2 C61 108.17(9) yes
O21 Ti2 C62 142.53(9) yes
O21 Ti2 C63 148.89(9) yes
O21 Ti2 C64 114.88(9) yes
O21 Ti2 C65 94.99(8) yes
C61 Ti2 C62 34.75(10) yes
C61 Ti2 C63 57.31(11) yes
O11 Ti2 C64 139.62(8) yes
O11 Ti2 C65 109.22(8) yes
O20 Ti2 O21 74.42(7) yes
Cl4 Ti2 O11 88.55(6) yes
Cl4 Ti2 O20 84.55(5) yes
Cl4 Ti2 O21 117.18(6) yes
Cl4 Ti2 C61 128.88(7) yes
C64 Ti2 C65 34.15(9) yes
C63 Ti2 C65 56.97(9) yes
C62 Ti2 C63 34.62(11) yes
C61 Ti2 C64 56.94(10) yes
C61 Ti2 C65 34.22(9) yes
C63 Ti2 C64 34.20(10) yes
C62 Ti2 C64 57.22(10) yes
C62 Ti2 C65 57.31(9) yes
C33 O30 C34 112.43(18) yes
Ti3 O30 C34 124.45(15) yes
Ti3 O30 C33 109.91(14) yes
Ti3 O31 C32 122.41(14) yes
Ti4 O31 C32 129.20(14) yes
Ti3 O31 Ti4 106.05(8) yes
Ti4 O40 C43 112.24(14) yes
C43 O40 C44 112.74(18) yes
Ti4 O40 C44 125.91(15) yes
Ti3 O41 Ti4 105.73(8) yes
Ti3 O41 C42 130.08(13) yes
Ti4 O41 C42 121.28(14) yes
C13 O10 C14 111.21(18) yes
Ti1 O10 C13 111.98(14) yes
Ti1 O10 C14 125.14(14) yes
Ti1 O11 Ti2 106.56(8) yes
Ti1 O11 C12 121.32(17) yes
Ti2 O11 C12 128.28(16) yes
Ti2 O20 C23 111.07(13) yes
C23 O20 C24 111.83(18) yes
Ti2 O20 C24 124.37(14) yes
Ti1 O21 C22 128.06(14) yes
Ti1 O21 Ti2 106.67(8) yes
Ti2 O21 C22 121.66(14) yes
C31 C32 C33 114.2(2) no
O31 C32 C31 110.5(2) yes
O31 C32 C33 106.15(18) yes
O30 C33 C32 106.88(19) yes
O41 C42 C43 106.12(18) yes
O41 C42 C41 110.80(18) yes
C41 C42 C43 112.06(19) no
O40 C43 C42 105.62(18) yes
Ti3 C71 C72 74.28(15) yes
C72 C71 C75 108.4(3) no
Ti3 C71 C75 71.95(14) yes
Ti3 C72 C73 73.45(17) yes
Ti3 C72 C71 71.37(16) yes
C71 C72 C73 107.7(2) no
C72 C73 C74 108.2(3) no
Ti3 C73 C72 72.56(18) yes
Ti3 C73 C74 71.55(18) yes
Ti3 C74 C75 71.40(16) yes
C73 C74 C75 107.9(2) no
Ti3 C74 C73 74.32(17) yes
Ti3 C75 C71 73.34(14) yes
Ti3 C75 C74 73.81(15) yes
C71 C75 C74 107.8(3) no
Ti4 C81 C82 73.19(14) yes
C82 C81 C85 108.7(2) no
Ti4 C81 C85 71.32(14) yes
Ti4 C82 C81 72.96(16) yes
Ti4 C82 C83 70.41(16) yes
C81 C82 C83 107.8(3) no
C82 C83 C84 107.7(2) no
Ti4 C83 C82 75.27(15) yes
Ti4 C83 C84 71.62(15) yes
C83 C84 C85 107.8(2) no
Ti4 C84 C83 73.12(15) yes
Ti4 C84 C85 73.98(14) yes
Ti4 C85 C84 71.18(15) yes
Ti4 C85 C81 74.70(15) yes
C81 C85 C84 108.0(3) no
H31A C31 H31C 110.00 no
H31B C31 H31C 109.00 no
C32 C31 H31A 109.00 no
C32 C31 H31B 109.00 no
C32 C31 H31C 109.00 no
H31A C31 H31B 110.00 no
C33 C32 H32A 109.00 no
O31 C32 H32A 109.00 no
C31 C32 H32A 109.00 no
O30 C33 H33B 110.00 no
H33A C33 H33B 109.00 no
C32 C33 H33A 110.00 no
C32 C33 H33B 110.00 no
O30 C33 H33A 110.00 no
H34A C34 H34B 109.00 no
H34A C34 H34C 109.00 no
H34B C34 H34C 109.00 no
O30 C34 H34C 109.00 no
O30 C34 H34A 109.00 no
O30 C34 H34B 109.00 no
C42 C41 H41A 110.00 no
H41B C41 H41C 109.00 no
H41A C41 H41C 109.00 no
C42 C41 H41B 109.00 no
C42 C41 H41C 109.00 no
H41A C41 H41B 109.00 no
O41 C42 H42A 109.00 no
C41 C42 H42A 109.00 no
C43 C42 H42A 109.00 no
C42 C43 H43A 111.00 no
O40 C43 H43B 111.00 no
O40 C43 H43A 111.00 no
C42 C43 H43B 111.00 no
H43A C43 H43B 109.00 no
H44A C44 H44C 109.00 no
O40 C44 H44A 109.00 no
O40 C44 H44B 109.00 no
O40 C44 H44C 110.00 no
H44A C44 H44B 109.00 no
H44B C44 H44C 109.00 no
Ti3 C71 H71A 126.00 no
C72 C71 H71A 126.00 no
C75 C71 H71A 126.00 no
C73 C72 H72A 126.00 no
C71 C72 H72A 126.00 no
Ti3 C72 H72A 126.00 no
Ti3 C73 H73A 126.00 no
C74 C73 H73A 126.00 no
C72 C73 H73A 126.00 no
Ti3 C74 H74A 126.00 no
C75 C74 H74A 126.00 no
C73 C74 H74A 126.00 no
C71 C75 H75A 126.00 no
Ti3 C75 H75A 126.00 no
C74 C75 H75A 126.00 no
Ti4 C81 H81A 126.00 no
C82 C81 H81A 126.00 no
C85 C81 H81A 126.00 no
C81 C82 H82A 126.00 no
C83 C82 H82A 126.00 no
Ti4 C82 H82A 126.00 no
C82 C83 H83A 126.00 no
Ti4 C83 H83A 126.00 no
C84 C83 H83A 126.00 no
C83 C84 H84A 126.00 no
Ti4 C84 H84A 126.00 no
C85 C84 H84A 126.00 no
C84 C85 H85A 126.00 no
Ti4 C85 H85A 126.00 no
C81 C85 H85A 126.00 no
O11 C12 C11 110.99(19) yes
O11 C12 C13 106.8(2) yes
C11 C12 C13 112.8(2) no
O10 C13 C12 106.34(19) yes
O21 C22 C21 110.45(18) yes
O21 C22 C23 106.39(17) yes
C21 C22 C23 113.5(2) no
O20 C23 C22 105.56(18) yes
Ti1 C51 C52 74.67(14) yes
Ti1 C51 C55 71.62(13) yes
C52 C51 C55 107.7(2) no
Ti1 C52 C51 70.81(14) yes
Ti1 C52 C53 73.67(14) yes
C51 C52 C53 108.3(2) no
Ti1 C53 C52 72.49(14) yes
Ti1 C53 C54 71.22(14) yes
C52 C53 C54 108.2(2) no
Ti1 C54 C53 74.71(14) yes
Ti1 C54 C55 70.95(14) yes
C53 C54 C55 108.1(2) no
Ti1 C55 C51 73.25(14) yes
Ti1 C55 C54 74.13(13) yes
C51 C55 C54 107.8(2) no
Ti2 C61 C62 71.87(17) yes
Ti2 C61 C65 73.65(15) yes
C62 C61 C65 108.0(2) no
Ti2 C62 C61 73.37(18) yes
Ti2 C62 C63 73.84(18) yes
C61 C62 C63 107.9(2) no
Ti2 C63 C62 71.54(19) yes
Ti2 C63 C64 73.66(19) yes
C62 C63 C64 107.9(3) no
Ti2 C64 C63 72.14(18) yes
Ti2 C64 C65 72.52(16) yes
C63 C64 C65 108.0(2) no
Ti2 C65 C61 72.13(15) yes
Ti2 C65 C64 73.33(16) yes
C61 C65 C64 108.2(2) no
C12 C11 H11A 109.00 no
C12 C11 H11B 109.00 no
C12 C11 H11C 109.00 no
H11A C11 H11B 110.00 no
H11A C11 H11C 109.00 no
H11B C11 H11C 109.00 no
O11 C12 H12A 109.00 no
C11 C12 H12A 109.00 no
C13 C12 H12A 109.00 no
O10 C13 H13A 110.00 no
O10 C13 H13B 110.00 no
C12 C13 H13A 110.00 no
C12 C13 H13B 111.00 no
H13A C13 H13B 109.00 no
O10 C14 H14A 109.00 no
O10 C14 H14B 109.00 no
O10 C14 H14C 109.00 no
H14A C14 H14B 109.00 no
H14A C14 H14C 110.00 no
H14B C14 H14C 110.00 no
C22 C21 H21A 109.00 no
C22 C21 H21B 109.00 no
C22 C21 H21C 109.00 no
H21A C21 H21B 109.00 no
H21A C21 H21C 109.00 no
H21B C21 H21C 109.00 no
O21 C22 H22A 109.00 no
C21 C22 H22A 109.00 no
C23 C22 H22A 109.00 no
O20 C23 H23A 111.00 no
O20 C23 H23B 111.00 no
C22 C23 H23A 111.00 no
C22 C23 H23B 111.00 no
H23A C23 H23B 109.00 no
O20 C24 H24A 109.00 no
O20 C24 H24B 109.00 no
O20 C24 H24C 109.00 no
H24A C24 H24B 109.00 no
H24A C24 H24C 109.00 no
H24B C24 H24C 110.00 no
Ti1 C51 H51A 126.00 no
C52 C51 H51A 126.00 no
C55 C51 H51A 126.00 no
Ti1 C52 H52A 126.00 no
C51 C52 H52A 126.00 no
C53 C52 H52A 126.00 no
Ti1 C53 H53A 126.00 no
C52 C53 H53A 126.00 no
C54 C53 H53A 126.00 no
Ti1 C54 H54A 126.00 no
C53 C54 H54A 126.00 no
C55 C54 H54A 126.00 no
Ti1 C55 H55A 126.00 no
C51 C55 H55A 126.00 no
C54 C55 H55A 126.00 no
Ti2 C61 H61A 126.00 no
C62 C61 H61A 126.00 no
C65 C61 H61A 126.00 no
Ti2 C62 H62A 126.00 no
C61 C62 H62A 126.00 no
C63 C62 H62A 126.00 no
Ti2 C63 H63A 126.00 no
C62 C63 H63A 126.00 no
C64 C63 H63A 126.00 no
Ti2 C64 H64A 126.00 no
C63 C64 H64A 126.00 no
C65 C64 H64A 126.00 no
Ti2 C65 H65A 126.00 no
C61 C65 H65A 126.00 no
C64 C65 H65A 126.00 no

loop_
_geom_bond_atom_site_label_1
_geom_bond_atom_site_label_2
_geom_bond_distance
_geom_bond_publ_flag
Ti3 Cl1 2.397(1) yes
Ti3 O30 2.248(2) yes
Ti3 O31 1.987(2) yes
Ti3 O41 2.054(2) yes
Ti3 C71 2.359(2) yes
Ti3 C72 2.397(3) yes
Ti3 C73 2.408(3) yes
Ti3 C74 2.372(3) yes
Ti3 C75 2.341(3) yes
Ti4 Cl2 2.403(1) yes
Ti4 O31 2.051(2) yes
Ti4 O40 2.197(2) yes
Ti4 O41 1.993(2) yes
Ti4 C81 2.412(2) yes
Ti4 C82 2.415(3) yes
Ti4 C83 2.352(3) yes
Ti4 C84 2.333(3) yes
Ti4 C85 2.369(3) yes
Ti1 C52 2.400(2) yes
Ti1 C53 2.415(2) yes
Ti1 Cl3 2.391(1) yes
Ti1 O10 2.211(2) yes
Ti1 O11 1.997(2) yes
Ti1 O21 2.061(2) yes
Ti1 C51 2.351(2) yes
Ti1 C55 2.330(2) yes
Ti1 C54 2.371(2) yes
Ti2 C64 2.400(3) yes
Ti2 C63 2.380(3) yes
Ti2 Cl4 2.393(1) yes
Ti2 O11 2.048(2) yes
Ti2 O20 2.245(2) yes
Ti2 O21 1.981(2) yes
Ti2 C61 2.370(3) yes
Ti2 C62 2.350(3) yes
Ti2 C65 2.389(2) yes
O30 C34 1.441(3) yes
O30 C33 1.439(3) yes
O31 C32 1.428(3) yes
O40 C43 1.443(3) yes
O40 C44 1.440(3) yes
O41 C42 1.431(3) yes
O10 C14 1.440(4) yes
O10 C13 1.444(3) yes
O11 C12 1.433(3) yes
O20 C23 1.447(3) yes
O20 C24 1.432(3) yes
O21 C22 1.428(3) yes
C31 C32 1.512(4) no
C32 C33 1.504(3) no
C41 C42 1.516(3) no
C42 C43 1.511(3) no
C71 C72 1.405(4) no
C71 C75 1.402(3) no
C72 C73 1.405(4) no
C73 C74 1.403(4) no
C74 C75 1.409(4) no
C81 C85 1.398(4) no
C81 C82 1.405(4) no
C82 C83 1.408(4) no
C83 C84 1.419(5) no
C84 C85 1.408(4) no
C31 H31A 0.9800 no
C31 H31B 0.9800 no
C31 H31C 0.9800 no
C32 H32A 1.0000 no
C33 H33B 0.9900 no
C33 H33A 0.9900 no
C34 H34B 0.9800 no
C34 H34C 0.9800 no
C34 H34A 0.9800 no
C41 H41B 0.9800 no
C41 H41C 0.9800 no
C41 H41A 0.9800 no
C42 H42A 1.0000 no
C43 H43A 0.9900 no
C43 H43B 0.9900 no
C44 H44A 0.9800 no
C44 H44B 0.9800 no
C44 H44C 0.9800 no
C71 H71A 1.0000 no
C72 H72A 1.0000 no
C73 H73A 1.0000 no
C74 H74A 1.0000 no
C75 H75A 1.0000 no
C81 H81A 1.0000 no
C82 H82A 1.0000 no
C83 H83A 1.0000 no
C84 H84A 1.0000 no
C85 H85A 1.0000 no
C11 C12 1.514(4) no
C12 C13 1.506(4) no
C21 C22 1.516(3) no
C22 C23 1.510(3) no
C51 C52 1.411(4) no
C51 C55 1.413(4) no
C52 C53 1.402(3) no
C53 C54 1.403(3) no
C54 C55 1.411(3) no
C61 C62 1.410(4) no
C61 C65 1.400(3) no
C62 C63 1.408(4) no
C63 C64 1.406(4) no
C64 C65 1.406(4) no
C11 H11A 0.9800 no
C11 H11B 0.9800 no
C11 H11C 0.9800 no
C12 H12A 1.0000 no
C13 H13A 0.9900 no
C13 H13B 0.9900 no
C14 H14A 0.9800 no
C14 H14B 0.9800 no
C14 H14C 0.9800 no
C21 H21A 0.9800 no
C21 H21B 0.9800 no
C21 H21C 0.9800 no
C22 H22A 1.0000 no
C23 H23A 0.9900 no
C23 H23B 0.9900 no
C24 H24A 0.9800 no
C24 H24B 0.9800 no
C24 H24C 0.9800 no
C51 H51A 1.0000 no
C52 H52A 1.0000 no
C53 H53A 1.0000 no
C54 H54A 1.0000 no
C55 H55A 1.0000 no
C61 H61A 1.0000 no
C62 H62A 1.0000 no
C63 H63A 1.0000 no
C64 H64A 1.0000 no
C65 H65A 1.0000 no

loop_
_geom_torsion_atom_site_label_1
_geom_torsion_atom_site_label_2
_geom_torsion_atom_site_label_3
_geom_torsion_atom_site_label_4
_geom_torsion
_geom_torsion_publ_flag
Cl1 Ti3 O30 C33 -96.69(13) no
Cl1 Ti3 O30 C34 41.09(18) no
O31 Ti3 O30 C33 20.34(14) no
O31 Ti3 O30 C34 158.12(19) no
O41 Ti3 O30 C33 -17.28(18) no
O41 Ti3 O30 C34 120.49(18) no
C71 Ti3 O30 C33 123.46(15) no
C71 Ti3 O30 C34 -98.77(19) no
C72 Ti3 O30 C33 116.39(15) no
C72 Ti3 O30 C34 -105.84(19) no
C73 Ti3 O30 C33 144.34(15) no
C73 Ti3 O30 C34 -77.88(19) no
C74 Ti3 O30 C33 173.59(15) no
C74 Ti3 O30 C34 -48.63(19) no
C75 Ti3 O30 C33 168.74(14) no
C75 Ti3 O30 C34 -53.5(2) no
Cl1 Ti3 O31 Ti4 -79.45(8) no
Cl1 Ti3 O31 C32 84.63(16) no
O30 Ti3 O31 Ti4 -155.83(9) no
O30 Ti3 O31 C32 8.25(15) no
O41 Ti3 O31 Ti4 0.52(7) no
O41 Ti3 O31 C32 164.60(17) no
C71 Ti3 O31 Ti4 77.00(11) no
C71 Ti3 O31 C32 -118.92(17) no
C72 Ti3 O31 Ti4 110.04(10) no
C72 Ti3 O31 C32 -85.88(17) no
C73 Ti3 O31 Ti4 139.10(9) no
C73 Ti3 O31 C32 -56.83(18) no
C74 Ti3 O31 Ti4 134.71(16) no
C74 Ti3 O31 C32 -61.2(2) no
C75 Ti3 O31 Ti4 68.10(18) no
C75 Ti3 O31 C32 -127.8(2) no
Cl1 Ti3 O41 Ti4 115.43(7) no
Cl1 Ti3 O41 C42 -44.99(17) no
O30 Ti3 O41 Ti4 37.14(13) no
O30 Ti3 O41 C42 -123.27(17) no
O31 Ti3 O41 Ti4 -0.54(7) no
O31 Ti3 O41 C42 -160.95(18) no
C71 Ti3 O41 Ti4 -113.49(9) no
C71 Ti3 O41 C42 86.09(18) no
C72 Ti3 O41 Ti4 -92.57(10) no
C72 Ti3 O41 C42 107.01(18) no
C73 Ti3 O41 Ti4 -114.39(13) no
C73 Ti3 O41 C42 85.2(2) no
C74 Ti3 O41 Ti4 -156.00(9) no
C74 Ti3 O41 C42 43.6(2) no
C75 Ti3 O41 Ti4 -147.55(9) no
C75 Ti3 O41 C42 52.04(18) no
Cl1 Ti3 C71 C72 -135.21(13) no
Cl1 Ti3 C71 C75 -19.3(2) no
O30 Ti3 C71 C72 -12.53(19) no
O30 Ti3 C71 C75 103.34(19) no
O31 Ti3 C71 C72 73.35(16) no
O31 Ti3 C71 C75 -170.79(18) no
O41 Ti3 C71 C72 143.72(15) no
O41 Ti3 C71 C75 -100.42(19) no
C72 Ti3 C71 C75 115.9(3) no
C73 Ti3 C71 C72 -36.98(16) no
C73 Ti3 C71 C75 78.9(2) no
C74 Ti3 C71 C72 -77.89(18) no
C74 Ti3 C71 C75 37.98(19) no
C75 Ti3 C71 C72 -115.9(3) no
Cl1 Ti3 C72 C71 81.4(2) no
Cl1 Ti3 C72 C73 -34.4(2) no
O30 Ti3 C72 C71 170.34(15) no
O30 Ti3 C72 C73 54.55(17) no
O31 Ti3 C72 C71 -114.70(15) no
O31 Ti3 C72 C73 129.51(17) no
O41 Ti3 C72 C71 -38.92(16) no
O41 Ti3 C72 C73 -154.71(16) no
C71 Ti3 C72 C73 -115.8(2) no
C73 Ti3 C72 C71 115.8(2) no
C74 Ti3 C72 C71 79.11(17) no
C74 Ti3 C72 C73 -36.68(17) no
C75 Ti3 C72 C71 37.45(15) no
C75 Ti3 C72 C73 -78.34(18) no
Cl1 Ti3 C73 C72 159.94(14) no
Cl1 Ti3 C73 C74 43.16(18) no
O30 Ti3 C73 C72 -123.49(17) no
O30 Ti3 C73 C74 119.73(17) no
O31 Ti3 C73 C72 -59.47(18) no
O31 Ti3 C73 C74 -176.25(15) no
O41 Ti3 C73 C72 38.5(2) no
O41 Ti3 C73 C74 -78.33(19) no
C71 Ti3 C73 C72 37.38(16) no
C71 Ti3 C73 C74 -79.40(17) no
C72 Ti3 C73 C74 -116.8(2) no
C74 Ti3 C73 C72 116.8(2) no
C75 Ti3 C73 C72 79.03(18) no
C75 Ti3 C73 C74 -37.75(16) no
Cl1 Ti3 C74 C73 -142.23(16) no
Cl1 Ti3 C74 C75 102.19(15) no
O30 Ti3 C74 C73 -57.78(16) no
O30 Ti3 C74 C75 -173.36(16) no
O31 Ti3 C74 C73 7.0(3) no
O31 Ti3 C74 C75 -108.6(2) no
O41 Ti3 C74 C73 130.50(16) no
O41 Ti3 C74 C75 14.93(19) no
C71 Ti3 C74 C73 77.68(18) no
C71 Ti3 C74 C75 -37.89(16) no
C72 Ti3 C74 C73 36.53(16) no
C72 Ti3 C74 C75 -79.04(17) no
C73 Ti3 C74 C75 -115.6(2) no
C75 Ti3 C74 C73 115.6(2) no
Cl1 Ti3 C75 C71 165.26(18) no
Cl1 Ti3 C75 C74 -80.01(16) no
O30 Ti3 C75 C71 -106.22(19) no
O30 Ti3 C75 C74 8.5(2) no
O31 Ti3 C75 C71 14.8(3) no
O31 Ti3 C75 C74 129.54(17) no
O41 Ti3 C75 C71 77.58(19) no
O41 Ti3 C75 C74 -167.69(16) no
C71 Ti3 C75 C74 114.7(3) no
C72 Ti3 C75 C71 -37.06(18) no
C72 Ti3 C75 C74 77.67(18) no
C73 Ti3 C75 C71 -77.7(2) no
C73 Ti3 C75 C74 37.02(16) no
C74 Ti3 C75 C71 -114.7(3) no
Cl2 Ti4 O31 Ti3 119.61(7) no
Cl2 Ti4 O31 C32 -43.00(17) no
O40 Ti4 O31 Ti3 41.77(13) no
O40 Ti4 O31 C32 -120.84(17) no
O41 Ti4 O31 Ti3 -0.54(7) no
O41 Ti4 O31 C32 -163.15(19) no
C81 Ti4 O31 Ti3 -90.31(9) no
C81 Ti4 O31 C32 107.08(18) no
C82 Ti4 O31 Ti3 -107.92(12) no
C82 Ti4 O31 C32 89.5(2) no
C83 Ti4 O31 Ti3 -153.03(9) no
C83 Ti4 O31 C32 44.4(2) no
C84 Ti4 O31 Ti3 -146.32(9) no
C84 Ti4 O31 C32 51.07(18) no
C85 Ti4 O31 Ti3 -112.68(9) no
C85 Ti4 O31 C32 84.71(18) no
Cl2 Ti4 O40 C43 -102.32(13) no
Cl2 Ti4 O40 C44 41.93(17) no
O31 Ti4 O40 C43 -23.43(18) no
O31 Ti4 O40 C44 120.83(18) no
O41 Ti4 O40 C43 18.72(13) no
O41 Ti4 O40 C44 162.98(19) no
C81 Ti4 O40 C43 111.30(14) no
C81 Ti4 O40 C44 -104.45(18) no
C82 Ti4 O40 C43 137.27(15) no
C82 Ti4 O40 C44 -78.48(18) no
C83 Ti4 O40 C43 168.29(14) no
C83 Ti4 O40 C44 -47.46(19) no
C84 Ti4 O40 C43 166.87(14) no
C84 Ti4 O40 C44 -48.9(2) no
C85 Ti4 O40 C43 120.94(15) no
C85 Ti4 O40 C44 -94.8(2) no
Cl2 Ti4 O41 Ti3 -77.29(8) no
Cl2 Ti4 O41 C42 85.24(15) no
O31 Ti4 O41 Ti3 0.52(7) no
O31 Ti4 O41 C42 163.06(16) no
O40 Ti4 O41 Ti3 -152.03(9) no
O40 Ti4 O41 C42 10.51(15) no
C81 Ti4 O41 Ti3 109.24(10) no
C81 Ti4 O41 C42 -88.22(17) no
C82 Ti4 O41 Ti3 138.84(10) no
C82 Ti4 O41 C42 -58.63(17) no
C83 Ti4 O41 Ti3 137.40(15) no
C83 Ti4 O41 C42 -60.1(2) no
C84 Ti4 O41 Ti3 72.68(17) no
C84 Ti4 O41 C42 -124.79(19) no
C85 Ti4 O41 Ti3 77.55(11) no
C85 Ti4 O41 C42 -119.92(16) no
Cl2 Ti4 C81 C82 -44.1(2) no
Cl2 Ti4 C81 C85 73.1(2) no
O31 Ti4 C81 C82 -159.66(15) no
O31 Ti4 C81 C85 -42.55(17) no
O40 Ti4 C81 C82 50.17(16) no
O40 Ti4 C81 C85 167.28(16) no
O41 Ti4 C81 C82 125.47(16) no
O41 Ti4 C81 C85 -117.42(16) no
C82 Ti4 C81 C85 117.1(2) no
C83 Ti4 C81 C82 -36.96(16) no
C83 Ti4 C81 C85 80.15(18) no
C84 Ti4 C81 C82 -79.27(18) no
C84 Ti4 C81 C85 37.84(17) no
C85 Ti4 C81 C82 -117.1(2) no
Cl2 Ti4 C82 C81 154.19(14) no
Cl2 Ti4 C82 C83 37.56(19) no
O31 Ti4 C82 C81 30.8(2) no
O31 Ti4 C82 C83 -85.8(2) no
O40 Ti4 C82 C81 -129.25(16) no
O40 Ti4 C82 C83 114.12(18) no
O41 Ti4 C82 C81 -62.00(18) no
O41 Ti4 C82 C83 -178.64(16) no
C81 Ti4 C82 C83 -116.6(2) no
C83 Ti4 C82 C81 116.6(2) no
C84 Ti4 C82 C81 78.20(18) no
C84 Ti4 C82 C83 -38.44(17) no
C85 Ti4 C82 C81 36.46(16) no
C85 Ti4 C82 C83 -80.18(18) no
Cl2 Ti4 C83 C82 -147.47(17) no
Cl2 Ti4 C83 C84 97.73(14) no
O31 Ti4 C83 C82 126.45(17) no
O31 Ti4 C83 C84 11.65(18) no
O40 Ti4 C83 C82 -63.28(17) no
O40 Ti4 C83 C84 -178.07(14) no
O41 Ti4 C83 C82 2.3(3) no
O41 Ti4 C83 C84 -112.46(19) no
C81 Ti4 C83 C82 36.44(17) no
C81 Ti4 C83 C84 -78.36(17) no
C82 Ti4 C83 C84 -114.8(2) no
C84 Ti4 C83 C82 114.8(2) no
C85 Ti4 C83 C82 77.01(18) no
C85 Ti4 C83 C84 -37.78(15) no
Cl2 Ti4 C84 C83 -83.49(14) no
Cl2 Ti4 C84 C85 161.75(17) no
O31 Ti4 C84 C83 -170.76(14) no
O31 Ti4 C84 C85 74.48(18) no
O40 Ti4 C84 C83 2.45(18) no
O40 Ti4 C84 C85 -112.31(18) no
O41 Ti4 C84 C83 122.83(17) no
O41 Ti4 C84 C85 8.1(3) no
C81 Ti4 C84 C83 77.88(17) no
C81 Ti4 C84 C85 -36.89(18) no
C82 Ti4 C84 C83 37.39(15) no
C82 Ti4 C84 C85 -77.37(19) no
C83 Ti4 C84 C85 -114.8(2) no
C85 Ti4 C84 C83 114.8(2) no
Cl2 Ti4 C85 C81 -138.60(14) no
Cl2 Ti4 C85 C84 -23.0(2) no
O31 Ti4 C85 C81 140.04(16) no
O31 Ti4 C85 C84 -104.37(18) no
O40 Ti4 C85 C81 -17.2(2) no
O40 Ti4 C85 C84 98.42(19) no
O41 Ti4 C85 C81 69.44(17) no
O41 Ti4 C85 C84 -174.97(17) no
C81 Ti4 C85 C84 115.6(3) no
C82 Ti4 C85 C81 -36.32(16) no
C82 Ti4 C85 C84 79.27(19) no
C83 Ti4 C85 C81 -77.33(18) no
C83 Ti4 C85 C84 38.25(18) no
C84 Ti4 C85 C81 -115.6(3) no
O11 Ti1 C53 C54 -86.3(2) no
O21 Ti1 C53 C52 142.19(13) no
O21 Ti1 C53 C54 25.27(16) no
C51 Ti1 C53 C52 37.11(14) no
C51 Ti1 C53 C54 -79.81(15) no
C52 Ti1 C53 C54 -116.9(2) no
C54 Ti1 C53 C52 116.9(2) no
C55 Ti1 C53 C52 79.18(15) no
C55 Ti1 C53 C54 -37.74(14) no
Cl3 Ti1 C54 C53 -70.41(13) no
Cl3 Ti1 C54 C55 173.78(13) no
O10 Ti1 C54 C53 22.21(18) no
O10 Ti1 C54 C55 -93.61(16) no
O11 Ti1 C54 C53 143.57(13) no
O11 Ti1 C54 C55 27.76(19) no
O21 Ti1 C54 C53 -157.74(14) no
O21 Ti1 C54 C55 86.45(14) no
C51 Ti1 C54 C53 77.64(16) no
C51 Ti1 C54 C55 -38.17(15) no
C52 Ti1 C54 C53 36.37(13) no
C52 Ti1 C54 C55 -79.44(15) no
C53 Ti1 C54 C55 -115.8(2) no
C55 Ti1 C54 C53 115.8(2) no
Cl3 Ti1 C55 C51 -123.45(16) no
Cl3 Ti1 C55 C54 -8.78(18) no
O10 Ti1 C55 C51 1.6(2) no
O10 Ti1 C55 C54 116.25(14) no
O11 Ti1 C55 C51 84.15(17) no
O11 Ti1 C55 C54 -161.18(13) no
O21 Ti1 C55 C51 154.52(17) no
O21 Ti1 C55 C54 -90.81(14) no
C51 Ti1 C55 C54 114.7(2) no
C52 Ti1 C55 C51 -37.48(16) no
C52 Ti1 C55 C54 77.19(15) no
C53 Ti1 C55 C51 -77.87(17) no
C53 Ti1 C55 C54 36.80(13) no
C54 Ti1 C55 C51 -114.7(2) no
O21 Ti1 C51 C52 -143.59(13) no
O21 Ti1 C51 C55 -28.60(18) no
C52 Ti1 C51 C55 115.0(2) no
C53 Ti1 C51 C52 -36.37(14) no
C53 Ti1 C51 C55 78.62(16) no
C54 Ti1 C51 C52 -77.04(16) no
C54 Ti1 C51 C55 37.94(14) no
C55 Ti1 C51 C52 -115.0(2) no
Cl3 Ti1 C52 C51 170.45(13) no
Cl3 Ti1 O10 C13 -97.91(14) no
Cl3 Ti1 O10 C14 41.65(17) no
O11 Ti1 O10 C13 18.26(14) no
O11 Ti1 O10 C14 157.82(18) no
O21 Ti1 O10 C13 -17.94(19) no
O21 Ti1 O10 C14 121.63(18) no
C51 Ti1 O10 C13 117.97(16) no
C51 Ti1 O10 C14 -102.46(18) no
C52 Ti1 O10 C13 150.04(15) no
C52 Ti1 O10 C14 -70.39(18) no
C53 Ti1 O10 C13 174.61(14) no
C53 Ti1 O10 C14 -45.82(18) no
C54 Ti1 O10 C13 162.15(14) no
C54 Ti1 O10 C14 -58.3(2) no
C55 Ti1 O10 C13 117.07(15) no
C55 Ti1 O10 C14 -103.37(18) no
Cl3 Ti1 O11 Ti2 -73.17(8) no
Cl3 Ti1 O11 C12 86.45(16) no
O10 Ti1 O11 Ti2 -149.77(9) no
O10 Ti1 O11 C12 9.86(15) no
O21 Ti1 O11 Ti2 6.88(7) no
O21 Ti1 O11 C12 166.51(17) no
C51 Ti1 O11 Ti2 121.74(9) no
C51 Ti1 O11 C12 -78.63(17) no
C52 Ti1 O11 Ti2 147.50(8) no
C52 Ti1 O11 C12 -52.87(18) no
C53 Ti1 O11 Ti2 127.23(17) no
C53 Ti1 O11 C12 -73.2(3) no
C54 Ti1 O11 Ti2 70.15(13) no
C54 Ti1 O11 C12 -130.23(16) no
C55 Ti1 O11 Ti2 86.24(9) no
C55 Ti1 O11 C12 -114.13(16) no
Cl3 Ti1 O21 Ti2 108.11(7) no
Cl3 Ti1 O21 C22 -50.35(16) no
O10 Ti1 O21 Ti2 29.53(13) no
O10 Ti1 O21 C22 -128.94(16) no
O11 Ti1 O21 Ti2 -7.12(7) no
O11 Ti1 O21 C22 -165.59(17) no
C51 Ti1 O21 Ti2 -99.48(10) no
C51 Ti1 O21 C22 102.06(17) no
C52 Ti1 O21 Ti2 -131.67(11) no
C52 Ti1 O21 C22 69.9(2) no
C53 Ti1 O21 Ti2 -164.40(8) no
C53 Ti1 O21 C22 37.14(18) no
C54 Ti1 O21 Ti2 -150.53(9) no
C54 Ti1 O21 C22 51.00(17) no
C55 Ti1 O21 Ti2 -115.53(9) no
C55 Ti1 O21 C22 86.00(17) no
Cl3 Ti1 C51 C52 -15.3(2) no
Cl3 Ti1 C51 C55 99.66(18) no
O10 Ti1 C51 C52 66.29(14) no
O10 Ti1 C51 C55 -178.73(16) no
O11 Ti1 C51 C52 141.05(14) no
O11 Ti1 C51 C55 -103.97(16) no
O21 Ti1 C52 C53 -59.29(18) no
C51 Ti1 C52 C53 -116.6(2) no
C53 Ti1 C52 C51 116.6(2) no
C54 Ti1 C52 C51 79.98(15) no
C54 Ti1 C52 C53 -36.63(13) no
C55 Ti1 C52 C51 38.16(14) no
C55 Ti1 C52 C53 -78.44(15) no
Cl3 Ti1 C53 C52 -130.66(13) no
Cl3 Ti1 C53 C54 112.41(13) no
Cl3 Ti1 C52 C53 53.85(14) no
O10 Ti1 C52 C51 -110.49(15) no
O10 Ti1 C52 C53 132.91(14) no
O11 Ti1 C52 C51 -49.12(17) no
O11 Ti1 C52 C53 -165.72(13) no
O21 Ti1 C52 C51 57.31(19) no
O10 Ti1 C53 C54 -163.78(13) no
O11 Ti1 C53 C52 30.7(3) no
O10 Ti1 C53 C52 -46.86(14) no
Cl4 Ti2 O11 Ti1 111.86(7) no
Cl4 Ti2 O11 C12 -45.88(18) no
O21 Ti2 O11 C12 -164.87(19) no
C61 Ti2 O11 Ti1 -118.64(10) no
C61 Ti2 O11 C12 83.62(19) no
C62 Ti2 O11 Ti1 -152.36(10) no
O20 Ti2 O11 Ti1 31.91(13) no
O20 Ti2 O11 C12 -125.82(18) no
O21 Ti2 O11 Ti1 -7.14(7) no
Cl4 Ti2 C64 C65 157.68(13) no
O11 Ti2 C64 C63 -82.16(19) no
O11 Ti2 C64 C65 34.0(2) no
O20 Ti2 C64 C63 118.64(16) no
O20 Ti2 C64 C65 -125.16(16) no
O21 Ti2 C64 C63 -175.35(15) no
O21 Ti2 C64 C65 -59.14(16) no
C61 Ti2 C64 C63 -79.13(17) no
C61 Ti2 C64 C65 37.07(15) no
C62 Ti2 C64 C63 -37.45(16) no
C62 Ti2 C64 C65 78.75(16) no
C63 Ti2 C64 C65 116.2(2) no
C65 Ti2 C64 C63 -116.2(2) no
Cl4 Ti2 C65 C61 77.72(19) no
Cl4 Ti2 C65 C64 -38.3(2) no
O11 Ti2 C65 C61 -41.35(17) no
O11 Ti2 C65 C64 -157.42(15) no
O20 Ti2 C65 C61 169.72(16) no
O20 Ti2 C65 C64 53.66(16) no
O21 Ti2 C65 C61 -115.36(16) no
O21 Ti2 C65 C64 128.58(15) no
C61 Ti2 C65 C64 -116.1(2) no
C62 Ti2 C65 C61 37.59(17) no
C62 Ti2 C65 C64 -78.47(17) no
C63 Ti2 C65 C61 79.08(18) no
C63 Ti2 C65 C64 -36.98(16) no
C64 Ti2 C65 C61 116.1(2) no
O20 Ti2 C61 C65 -13.6(2) no
O21 Ti2 C61 C62 -172.90(16) no
O21 Ti2 C61 C65 71.35(17) no
C62 Ti2 C61 C65 -115.8(2) no
C63 Ti2 C61 C62 37.78(17) no
C63 Ti2 C61 C65 -77.98(17) no
C64 Ti2 C61 C62 78.76(19) no
C64 Ti2 C61 C65 -36.99(15) no
C65 Ti2 C61 C62 115.8(2) no
Cl4 Ti2 C62 C61 163.71(16) no
Cl4 Ti2 C62 C63 -81.45(16) no
O11 Ti2 C62 C61 75.02(17) no
O11 Ti2 C62 C63 -170.14(16) no
O20 Ti2 C62 C61 -108.59(17) no
O20 Ti2 C62 C63 6.3(2) no
O21 Ti2 C62 C61 11.1(2) no
O21 Ti2 C62 C63 125.98(17) no
C61 Ti2 C62 C63 114.8(2) no
C63 Ti2 C62 C61 -114.8(2) no
C62 Ti2 O11 C12 49.91(19) no
C63 Ti2 O11 Ti1 -159.22(10) no
C63 Ti2 O11 C12 43.0(2) no
C64 Ti2 O11 Ti1 -116.08(13) no
C64 Ti2 O11 C12 86.2(2) no
C65 Ti2 O11 Ti1 -96.64(9) no
C65 Ti2 O11 C12 105.62(19) no
Cl4 Ti2 O20 C23 -102.72(13) no
Cl4 Ti2 O20 C24 35.55(19) no
O11 Ti2 O20 C23 -21.31(18) no
O11 Ti2 O20 C24 117.0(2) no
O21 Ti2 O20 C23 17.47(13) no
O21 Ti2 O20 C24 155.7(2) no
C61 Ti2 O20 C23 118.18(16) no
C61 Ti2 O20 C24 -103.6(2) no
C62 Ti2 O20 C23 164.20(14) no
C62 Ti2 O20 C24 -57.5(2) no
C63 Ti2 O20 C23 167.77(14) no
C63 Ti2 O20 C24 -54.0(2) no
C64 Ti2 O20 C23 138.09(15) no
C64 Ti2 O20 C24 -83.6(2) no
C65 Ti2 O20 C23 110.50(14) no
C65 Ti2 O20 C24 -111.23(19) no
Cl4 Ti2 O21 Ti1 -72.48(8) no
Cl4 Ti2 O21 C22 87.68(15) no
O11 Ti2 O21 Ti1 6.92(7) no
O11 Ti2 O21 C22 167.07(16) no
O20 Ti2 O21 Ti1 -147.77(8) no
O20 Ti2 O21 C22 12.39(14) no
C61 Ti2 O21 Ti1 83.17(10) no
C61 Ti2 O21 C22 -116.68(16) no
C62 Ti2 O21 Ti1 76.52(16) no
C62 Ti2 O21 C22 -123.33(18) no
C63 Ti2 O21 Ti1 139.37(15) no
C63 Ti2 O21 C22 -60.5(2) no
C64 Ti2 O21 Ti1 144.44(9) no
C64 Ti2 O21 C22 -55.41(17) no
C65 Ti2 O21 Ti1 115.51(8) no
C65 Ti2 O21 C22 -84.34(16) no
Cl4 Ti2 C61 C62 -21.0(2) no
Cl4 Ti2 C61 C65 -136.77(13) no
O11 Ti2 C61 C62 -103.21(17) no
O11 Ti2 C61 C65 141.03(16) no
O20 Ti2 C61 C62 102.14(17) no
C61 Ti2 C63 C62 -37.92(16) no
C61 Ti2 C63 C64 77.93(17) no
C62 Ti2 C63 C64 115.9(2) no
C64 Ti2 C63 C62 -115.9(2) no
C65 Ti2 C63 C62 -78.93(17) no
C65 Ti2 C63 C64 36.93(15) no
Cl4 Ti2 C64 C63 41.48(17) no
C65 Ti2 C62 C63 77.84(17) no
Cl4 Ti2 C63 C62 100.33(16) no
Cl4 Ti2 C63 C64 -143.81(15) no
O11 Ti2 C63 C62 12.1(2) no
O11 Ti2 C63 C64 128.00(15) no
O20 Ti2 C63 C62 -175.14(16) no
O20 Ti2 C63 C64 -59.28(16) no
O21 Ti2 C63 C62 -107.7(2) no
O21 Ti2 C63 C64 8.2(3) no
C64 Ti2 C62 C61 -77.86(18) no
C64 Ti2 C62 C63 36.99(16) no
C65 Ti2 C62 C61 -37.00(16) no
C34 O30 C33 C32 174.3(2) no
Ti3 O30 C33 C32 -42.5(2) no
Ti3 O31 C32 C31 90.9(2) no
Ti3 O31 C32 C33 -33.4(2) no
Ti4 O31 C32 C31 -109.0(2) no
Ti4 O31 C32 C33 126.72(17) no
Ti4 O40 C43 C42 -41.09(19) no
C44 O40 C43 C42 169.78(19) no
Ti4 O41 C42 C41 86.4(2) no
Ti4 O41 C42 C43 -35.5(2) no
Ti3 O41 C42 C43 122.31(17) no
Ti3 O41 C42 C41 -115.82(18) no
Ti1 O10 C13 C12 -40.0(2) no
C14 O10 C13 C12 174.70(18) no
Ti1 O11 C12 C11 89.1(3) no
Ti1 O11 C12 C13 -34.2(2) no
Ti2 O11 C12 C11 -116.1(2) no
Ti2 O11 C12 C13 120.6(2) no
Ti2 O20 C23 C22 -40.39(19) no
C24 O20 C23 C22 175.91(18) no
Ti1 O21 C22 C21 -118.91(19) no
Ti1 O21 C22 C23 117.54(17) no
Ti2 O21 C22 C21 85.5(2) no
Ti2 O21 C22 C23 -38.1(2) no
O31 C32 C33 O30 47.5(2) no
C31 C32 C33 O30 -74.5(2) no
O41 C42 C43 O40 46.9(2) no
C41 C42 C43 O40 -74.1(2) no
Ti3 C71 C72 C73 64.96(19) no
C75 C71 C72 Ti3 -64.36(18) no
C75 C71 C72 C73 0.6(3) no
C72 C71 C75 Ti3 65.89(18) no
C72 C71 C75 C74 -0.5(3) no
Ti3 C71 C75 C74 -66.34(19) no
Ti3 C72 C73 C74 63.1(2) no
C71 C72 C73 Ti3 -63.59(19) no
C71 C72 C73 C74 -0.5(3) no
Ti3 C73 C74 C75 63.96(19) no
C72 C73 C74 Ti3 -63.7(2) no
C72 C73 C74 C75 0.2(3) no
Ti3 C74 C75 C71 66.02(18) no
C73 C74 C75 Ti3 -65.9(2) no
C73 C74 C75 C71 0.1(3) no
Ti4 C81 C82 C83 62.18(17) no
C85 C81 C82 Ti4 -62.90(17) no
C85 C81 C82 C83 -0.7(3) no
C82 C81 C85 C84 0.2(3) no
C82 C81 C85 Ti4 64.10(17) no
Ti4 C81 C85 C84 -63.86(17) no
Ti4 C82 C83 C84 64.76(18) no
C81 C82 C83 C84 0.9(3) no
C81 C82 C83 Ti4 -63.84(18) no
C82 C83 C84 C85 -0.8(3) no
Ti4 C83 C84 C85 66.41(17) no
C82 C83 C84 Ti4 -67.19(18) no
C83 C84 C85 Ti4 -65.84(18) no
C83 C84 C85 C81 0.3(3) no
Ti4 C84 C85 C81 66.17(17) no
O11 C12 C13 O10 45.8(2) no
C11 C12 C13 O10 -76.4(2) no
O21 C22 C23 O20 48.3(2) no
C21 C22 C23 O20 -73.3(2) no
Ti1 C51 C52 C53 64.63(17) no
C55 C51 C52 Ti1 -64.51(17) no
C55 C51 C52 C53 0.1(3) no
Ti1 C51 C55 C54 -66.64(17) no
C52 C51 C55 Ti1 66.54(16) no
C52 C51 C55 C54 -0.1(3) no
Ti1 C52 C53 C54 62.68(16) no
C51 C52 C53 Ti1 -62.78(17) no
C51 C52 C53 C54 -0.1(3) no
Ti1 C53 C54 C55 63.55(16) no
C52 C53 C54 Ti1 -63.51(17) no
C52 C53 C54 C55 0.0(3) no
Ti1 C54 C55 C51 66.05(17) no
C53 C54 C55 Ti1 -66.02(17) no
C53 C54 C55 C51 0.0(3) no
Ti2 C61 C62 C63 -66.3(2) no
C65 C61 C62 Ti2 65.3(2) no
C65 C61 C62 C63 -1.0(4) no
Ti2 C61 C65 C64 65.0(2) no
C62 C61 C65 Ti2 -64.2(2) no
C62 C61 C65 C64 0.8(3) no
Ti2 C62 C63 C64 -65.2(2) no
C61 C62 C63 Ti2 66.0(2) no
C61 C62 C63 C64 0.8(4) no
Ti2 C63 C64 C65 -64.1(2) no
C62 C63 C64 Ti2 63.8(2) no
C62 C63 C64 C65 -0.3(4) no
Ti2 C64 C65 C61 -64.17(19) no
C63 C64 C65 Ti2 63.9(2) no
C63 C64 C65 C61 -0.3(3) no
